data_4339368
loop_
_publ_author_name
'Liu, Hongsheng'
'G\'omez-Garc\'ia, Carlos J'
'Peng, Jun'
'Feng, Yuhua'
'Su, Zhongmin'
'Sha, Jingquan'
'Wang, Lixia'

_publ_section_title
;
 Ferromagnetically coupled dimer of Cu(II)-substituted
 gamma-decatungstosilicate.
;
_journal_issue 24
_journal_name_full 'Inorganic chemistry'
_journal_page_first 10041
_journal_page_last 10043
_journal_paper_doi 10.1021/ic701296m
_journal_volume 46
_journal_year 2007
_chemical_formula_sum 'Ca4 Cu4 O112 Si2 W16'
_chemical_formula_weight 5204.26
_chemical_name_systematic
; 
 ? 
;
_space_group_IT_number 2
_symmetry_cell_setting triclinic
_symmetry_space_group_name_Hall '-P 1'
_symmetry_space_group_name_H-M 'P -1'
_atom_sites_solution_hydrogens geom
_atom_sites_solution_primary direct
_atom_sites_solution_secondary difmap
_audit_creation_method SHELXL-97
_cell_angle_alpha 69.6280(10)
_cell_angle_beta 73.2190(10)
_cell_angle_gamma 88.8690(10)
_cell_formula_units_Z 1
_cell_length_a 10.9084(8)
_cell_length_b 13.1056(10)
_cell_length_c 17.8439(14)
_cell_measurement_reflns_used 12867
_cell_measurement_temperature 193(2)
_cell_measurement_theta_max 26.02
_cell_measurement_theta_min 1.66
_cell_volume 2280.3(3)
_computing_structure_refinement 'SHELXL-97 (Sheldrick, 1997)'
_computing_structure_solution 'SHELXS-97 (Sheldrick, 1990)'
_diffrn_ambient_temperature 193(2)
_diffrn_measured_fraction_theta_full 0.976
_diffrn_measured_fraction_theta_max 0.976
_diffrn_radiation_monochromator graphite
_diffrn_radiation_source 'fine-focus sealed tube'
_diffrn_radiation_type MoK\a
_diffrn_radiation_wavelength 0.71073
_diffrn_reflns_av_R_equivalents 0.0729
_diffrn_reflns_av_sigmaI/netI 0.0802
_diffrn_reflns_limit_h_max 13
_diffrn_reflns_limit_h_min -13
_diffrn_reflns_limit_k_max 16
_diffrn_reflns_limit_k_min -15
_diffrn_reflns_limit_l_max 22
_diffrn_reflns_limit_l_min -15
_diffrn_reflns_number 12867
_diffrn_reflns_theta_full 26.02
_diffrn_reflns_theta_max 26.02
_diffrn_reflns_theta_min 1.66
_exptl_absorpt_coefficient_mu 21.389
_exptl_crystal_colour 'PALE BLUE'
_exptl_crystal_density_diffrn 3.790
_exptl_crystal_density_method 'not measured'
_exptl_crystal_description PRISM
_exptl_crystal_F_000 2304
_exptl_crystal_size_max 0.411
_exptl_crystal_size_mid 0.06
_exptl_crystal_size_min 0.041
_refine_diff_density_max 4.075
_refine_diff_density_min -6.178
_refine_diff_density_rms 0.673
_refine_ls_extinction_method none
_refine_ls_goodness_of_fit_ref 1.100
_refine_ls_hydrogen_treatment mixed
_refine_ls_matrix_type full
_refine_ls_number_parameters 457
_refine_ls_number_reflns 8761
_refine_ls_number_restraints 0
_refine_ls_restrained_S_all 1.100
_refine_ls_R_factor_all 0.0755
_refine_ls_R_factor_gt 0.0675
_refine_ls_shift/su_max 0.003
_refine_ls_shift/su_mean 0.000
_refine_ls_structure_factor_coef Fsqd
_refine_ls_weighting_details 'calc w=1/[\s^2^(Fo^2^)+(0.1113P)^2^+18.5167P] where P=(Fo^2^+2Fc^2^)/3'
_refine_ls_weighting_scheme calc
_refine_ls_wR_factor_gt 0.1778
_refine_ls_wR_factor_ref 0.1854
_reflns_number_gt 7712
_reflns_number_total 8761
_reflns_threshold_expression >2sigma(I)
_cod_data_source_file ic701296m-file004.cif
_cod_data_source_block ds1
_cod_original_sg_symbol_H-M P-1
_cod_database_code 4339368

loop_
_symmetry_equiv_pos_as_xyz
'x, y, z'
'-x, -y, -z'

loop_
_atom_site_label
_atom_site_type_symbol
_atom_site_fract_x
_atom_site_fract_y
_atom_site_fract_z
_atom_site_U_iso_or_equiv
_atom_site_adp_type
_atom_site_occupancy
_atom_site_symmetry_multiplicity
_atom_site_calc_flag
_atom_site_refinement_flags
_atom_site_disorder_assembly
_atom_site_disorder_group
W1 W 0.82470(7) 0.81643(6) 0.72262(5) 0.00980(19) Uani 1 1 d . . .
W2 W 0.87867(6) 0.59690(6) 0.90201(5) 0.00841(18) Uani 1 1 d . . .
W3 W 0.80196(7) 0.57883(6) 0.65126(5) 0.01036(19) Uani 1 1 d . . .
W4 W 0.83629(6) 0.38356(6) 0.84905(5) 0.00886(18) Uani 1 1 d . . .
W5 W 0.50029(7) 0.83522(6) 0.76430(5) 0.00955(19) Uani 1 1 d . . .
W6 W 0.47878(7) 0.62331(6) 0.67786(5) 0.01135(19) Uani 1 1 d . . .
W7 W 0.63752(6) 0.78982(6) 0.91665(5) 0.00838(18) Uani 1 1 d . . .
W8 W 0.56938(6) 0.37472(6) 0.76306(5) 0.00881(18) Uani 1 1 d . . .
Si1 Si 0.6036(4) 0.5767(4) 0.8467(3) 0.0070(10) Uani 1 1 d . . .
Cu2 Cu 0.3239(2) 0.45804(18) 0.89896(14) 0.0098(5) Uani 1 1 d . . .
Cu1 Cu 0.35611(19) 0.62076(18) 0.97344(14) 0.0103(5) Uani 1 1 d . . .
Ca1 Ca 0.7563(4) 0.9655(3) 1.0331(3) 0.0188(9) Uani 1 1 d . . .
Ca2 Ca 0.2998(7) 0.7583(5) 0.5015(5) 0.067(3) Uani 1 1 d . . .
O1 O 0.9312(15) 1.0623(13) 0.9110(12) 0.036(4) Uani 1 1 d . . .
O2 O 0.6464(14) 1.1075(11) 0.9529(9) 0.019(3) Uani 1 1 d . . .
O3 O 0.5357(14) 0.9387(11) 1.1197(9) 0.024(3) Uani 1 1 d . . .
O4 O 0.9264(14) 0.5998(12) 0.5616(10) 0.027(4) Uani 1 1 d . . .
O5 O 0.9119(11) 0.6979(10) 0.7973(8) 0.011(3) Uiso 1 1 d . . .
O6 O 0.7296(12) 0.4432(10) 0.6642(9) 0.013(3) Uiso 1 1 d . . .
O7 O 0.9489(11) 0.4774(9) 0.8725(8) 0.009(2) Uiso 1 1 d . . .
O8 O 0.8767(11) 0.5059(9) 0.7359(8) 0.009(2) Uiso 1 1 d . . .
O9 O 0.2089(12) 0.5251(10) 0.9747(8) 0.014(3) Uani 1 1 d . . .
O10 O 0.8245(12) 0.7106(10) 0.6724(9) 0.013(3) Uiso 1 1 d . . .
O11 O 0.7492(12) 0.6747(10) 0.9491(8) 0.012(3) Uiso 1 1 d . . .
O12 O 0.5485(13) 0.2544(11) 0.7447(9) 0.017(3) Uiso 1 1 d . . .
O13 O 0.4168(13) 0.6734(12) 0.5951(9) 0.020(3) Uani 1 1 d . . .
O14 O 0.3624(12) 0.7567(10) 0.8403(8) 0.012(3) Uiso 1 1 d . . .
O15 O 0.5547(12) 0.8863(10) 0.8396(8) 0.012(3) Uiso 1 1 d . . .
O16 O 0.4305(12) 0.3670(10) 0.8506(10) 0.020(3) Uani 1 1 d . . .
O17 O 0.6930(11) 0.3382(10) 0.8216(8) 0.009(2) Uiso 1 1 d . . .
O18 O 0.7181(11) 0.5170(9) 0.8829(8) 0.006(2) Uiso 1 1 d . . .
O19 O 0.4936(12) 0.7038(10) 0.9810(9) 0.013(3) Uiso 1 1 d . . .
O20 O 1.0069(12) 0.6279(10) 0.9326(8) 0.014(3) Uani 1 1 d . . .
O21 O 0.5205(12) 0.7574(10) 0.6887(8) 0.012(3) Uiso 1 1 d . . .
O22 O 0.6312(12) 0.7106(10) 0.8207(8) 0.012(3) Uani 1 1 d . . .
O23 O 0.4411(12) 0.9545(11) 0.7115(9) 0.018(3) Uani 1 1 d . . .
O24 O 0.4904(12) 0.4722(10) 0.6834(8) 0.012(3) Uani 1 1 d . . .
O25 O 0.6543(12) 0.8718(10) 0.9725(9) 0.015(3) Uiso 1 1 d . . .
O26 O 0.293(2) 0.8797(13) 0.3677(13) 0.051(6) Uani 1 1 d . . .
O27 O 0.7929(12) 0.8581(10) 0.8178(8) 0.011(3) Uiso 1 1 d . . .
O28 O 0.9601(14) 0.8998(11) 0.6570(9) 0.022(3) Uani 1 1 d . . .
O29 O 0.4594(11) 0.5350(9) 0.9135(8) 0.006(2) Uiso 1 1 d . . .
O30 O 0.1769(15) 0.6458(15) 0.4623(11) 0.034(4) Uani 1 1 d . . .
O31 O 0.1722(12) 0.3883(11) 0.8871(9) 0.014(3) Uani 1 1 d . . .
O32 O 0.9475(11) 0.2974(11) 0.8224(8) 0.012(3) Uani 1 1 d . . .
O33 O 0.6683(12) 0.6447(10) 0.6024(8) 0.012(3) Uiso 1 1 d . . .
O34 O 0.6960(12) 0.8928(11) 0.6894(8) 0.014(3) Uani 1 1 d . . .
O35 O 0.3408(13) 0.5878(11) 0.7672(10) 0.024(4) Uani 1 1 d . . .
O36 O 0.8151(16) 1.1170(12) 1.0676(11) 0.027(4) Uani 1 1 d . . .
O37 O 0.9001(16) 0.8350(12) 1.0075(13) 0.036(5) Uani 1 1 d . . .
O38 O 0.6110(12) 0.5494(10) 0.7605(8) 0.012(3) Uiso 1 1 d . . .
O39 O 0.767(2) 0.8668(14) 1.1725(14) 0.053(6) Uani 1 1 d . . .
O40 O 0.7668(12) 0.3113(11) 0.9617(9) 0.016(3) Uiso 1 1 d . . .
O41 O 0.292(3) 0.877(2) 0.599(2) 0.090(9) Uiso 1 1 d . . .
O42 O 0.932(3) 0.886(3) 0.442(2) 0.105(10) Uiso 1 1 d . . .
O43 O 0.467(3) 0.907(2) 0.455(2) 0.093(9) Uiso 1 1 d . . .
O44 O 0.452(2) 0.680(2) 0.4259(17) 0.073(7) Uiso 1 1 d . . .
O46 O 0.145(3) 0.643(2) 0.6527(19) 0.081(8) Uiso 1 1 d . . .
O45 O 0.1183(18) 0.4208(15) 0.6249(13) 0.041(4) Uiso 1 1 d . . .
O48 O 0.111(3) 0.866(3) 0.515(2) 0.115(11) Uiso 1 1 d . . .
OW1 O 0.6807(11) 0.8960(10) 0.5229(8) 0.011(3) Uiso 1 1 d . . .
OW2 O 0.2481(13) 0.3589(11) 0.7417(10) 0.021(3) Uiso 1 1 d . . .
O51 O 0.217(2) 0.9020(16) 0.2210(14) 0.050(5) Uiso 1 1 d . . .
O50 O -0.031(3) 0.241(2) 0.6516(19) 0.083(8) Uiso 1 1 d . . .
O49 O 0.694(3) 0.714(2) 0.433(2) 0.097(9) Uiso 1 1 d . . .
O47 O 0.343(4) 0.461(3) 0.508(3) 0.126(12) Uiso 1 1 d . . .
O53 O 0.233(3) 1.083(2) 0.700(2) 0.051(8) Uiso 0.72(3) 1 d P A 1
O53' O 0.101(4) 1.021(3) 0.766(3) 0.058(15) Uiso 0.28(3) 1 d P A 2
O1W' O 0.162(4) 0.809(3) 0.773(3) 0.062(13) Uiso 0.62(6) 1 d P B 1
O1W O 0.201(3) 0.782(3) 0.719(2) 0.013(12) Uiso 0.38(6) 1 d P B 2
O2W' O 0.046(4) 0.920(3) 0.819(3) 0.082(12) Uiso 0.72(3) 1 d P A 1
O2W O 0.101(4) 1.021(3) 0.766(3) 0.058(15) Uiso 0.28(3) 1 d P A 2

loop_
_atom_site_aniso_label
_atom_site_aniso_U_11
_atom_site_aniso_U_22
_atom_site_aniso_U_33
_atom_site_aniso_U_23
_atom_site_aniso_U_13
_atom_site_aniso_U_12
W1 0.0093(4) 0.0118(4) 0.0059(4) -0.0031(3) 0.0012(3) -0.0001(3)
W2 0.0066(3) 0.0119(4) 0.0065(4) -0.0044(3) -0.0002(3) 0.0006(3)
W3 0.0100(4) 0.0140(4) 0.0054(4) -0.0049(3) 0.0022(3) -0.0007(3)
W4 0.0073(3) 0.0121(4) 0.0071(4) -0.0048(3) -0.0004(3) 0.0018(3)
W5 0.0105(4) 0.0118(4) 0.0064(4) -0.0039(3) -0.0020(3) 0.0020(3)
W6 0.0132(4) 0.0140(4) 0.0089(4) -0.0055(3) -0.0048(3) 0.0033(3)
W7 0.0074(3) 0.0112(4) 0.0066(4) -0.0048(3) -0.0002(3) 0.0009(3)
W8 0.0086(3) 0.0112(4) 0.0069(4) -0.0049(3) -0.0007(3) 0.0008(3)
Si1 0.007(2) 0.008(2) 0.007(2) -0.0040(19) -0.0013(18) 0.0024(17)
Cu2 0.0067(10) 0.0149(11) 0.0101(11) -0.0090(9) -0.0004(8) 0.0012(8)
Cu1 0.0055(10) 0.0143(11) 0.0091(11) -0.0037(9) 0.0002(8) 0.0012(8)
Ca1 0.025(2) 0.0174(19) 0.020(2) -0.0098(17) -0.0102(18) 0.0009(16)
Ca2 0.075(5) 0.053(4) 0.062(5) 0.023(3) -0.057(4) -0.022(3)
O1 0.025(8) 0.032(9) 0.043(11) -0.011(8) -0.002(8) 0.014(7)
O2 0.027(8) 0.011(6) 0.016(8) -0.002(6) -0.004(6) -0.001(6)
O3 0.033(8) 0.019(7) 0.008(7) -0.002(6) 0.007(6) 0.004(6)
O4 0.022(8) 0.027(8) 0.021(9) -0.003(7) 0.006(6) 0.007(6)
O9 0.016(6) 0.011(6) 0.006(7) 0.000(5) 0.004(5) -0.009(5)
O13 0.020(7) 0.027(8) 0.013(8) -0.009(6) -0.003(6) 0.004(6)
O16 0.013(7) 0.009(6) 0.030(9) -0.001(6) -0.001(6) -0.001(5)
O20 0.010(6) 0.013(6) 0.012(7) -0.003(6) 0.003(5) -0.008(5)
O22 0.013(6) 0.011(6) 0.013(7) -0.001(5) -0.007(5) 0.002(5)
O23 0.015(7) 0.016(7) 0.009(7) 0.002(6) 0.006(5) -0.004(5)
O24 0.012(6) 0.018(7) 0.002(6) -0.001(5) 0.002(5) -0.005(5)
O26 0.078(15) 0.025(9) 0.049(13) 0.011(9) -0.047(12) -0.011(9)
O28 0.029(8) 0.017(7) 0.013(8) -0.004(6) 0.001(6) 0.010(6)
O30 0.031(9) 0.052(11) 0.026(9) -0.032(8) 0.004(7) -0.005(8)
O31 0.013(6) 0.016(6) 0.019(8) -0.015(6) -0.003(6) 0.004(5)
O32 0.008(6) 0.021(7) 0.008(7) -0.007(6) 0.000(5) 0.002(5)
O34 0.013(6) 0.018(7) 0.007(7) -0.003(5) 0.003(5) 0.001(5)
O35 0.013(7) 0.020(7) 0.030(9) 0.004(7) -0.007(6) 0.001(6)
O36 0.041(9) 0.024(8) 0.032(10) -0.019(7) -0.026(8) 0.012(7)
O37 0.036(9) 0.022(8) 0.061(13) -0.013(8) -0.030(9) 0.002(7)
O39 0.086(16) 0.027(9) 0.063(15) -0.009(10) -0.056(14) -0.001(10)

loop_
_atom_type_symbol
_atom_type_description
_atom_type_scat_dispersion_real
_atom_type_scat_dispersion_imag
_atom_type_scat_source
O O 0.0106 0.0060 'International Tables Vol C Tables 4.2.6.8 and 6.1.1.4'
Si Si 0.0817 0.0704 'International Tables Vol C Tables 4.2.6.8 and 6.1.1.4'
Ca Ca 0.2262 0.3064 'International Tables Vol C Tables 4.2.6.8 and 6.1.1.4'
Cu Cu 0.3201 1.2651 'International Tables Vol C Tables 4.2.6.8 and 6.1.1.4'
W W -0.8490 6.8722 'International Tables Vol C Tables 4.2.6.8 and 6.1.1.4'

loop_
_geom_angle_atom_site_label_1
_geom_angle_atom_site_label_2
_geom_angle_atom_site_label_3
_geom_angle
_geom_angle_site_symmetry_1
_geom_angle_site_symmetry_3
O28 W1 O34 102.9(6) . .
O28 W1 O27 101.3(7) . .
O34 W1 O27 92.4(6) . .
O28 W1 O10 101.8(7) . .
O34 W1 O10 98.0(6) . .
O27 W1 O10 151.8(5) . .
O28 W1 O5 97.9(6) . .
O34 W1 O5 158.6(5) . .
O27 W1 O5 78.7(5) . .
O10 W1 O5 82.3(5) . .
O28 W1 O22 175.1(6) . .
O34 W1 O22 75.7(5) . .
O27 W1 O22 74.2(5) . .
O10 W1 O22 83.0(5) . .
O5 W1 O22 83.1(4) . .
O20 W2 O5 101.8(6) . .
O20 W2 O7 96.1(6) . .
O5 W2 O7 98.3(6) . .
O20 W2 O11 101.4(6) . .
O5 W2 O11 93.1(6) . .
O7 W2 O11 156.6(5) . .
O20 W2 O9 91.4(5) . 2_667
O5 W2 O9 165.9(5) . 2_667
O7 W2 O9 85.2(5) . 2_667
O11 W2 O9 79.1(5) . 2_667
O20 W2 O18 166.3(5) . .
O5 W2 O18 90.1(5) . .
O7 W2 O18 75.1(5) . .
O11 W2 O18 84.6(5) . .
O9 W2 O18 77.5(5) 2_667 .
O4 W3 O6 99.2(7) . .
O4 W3 O8 102.6(6) . .
O6 W3 O8 88.6(5) . .
O4 W3 O10 101.2(7) . .
O6 W3 O10 159.6(6) . .
O8 W3 O10 88.1(5) . .
O4 W3 O33 99.7(6) . .
O6 W3 O33 87.4(5) . .
O8 W3 O33 157.7(6) . .
O10 W3 O33 88.1(5) . .
O4 W3 O38 170.8(6) . .
O6 W3 O38 76.3(5) . .
O8 W3 O38 85.5(5) . .
O10 W3 O38 83.4(5) . .
O33 W3 O38 72.2(5) . .
O32 W4 O40 101.7(6) . .
O32 W4 O17 101.1(6) . .
O40 W4 O17 94.1(5) . .
O32 W4 O7 98.2(5) . .
O40 W4 O7 89.2(6) . .
O17 W4 O7 159.3(5) . .
O32 W4 O8 98.7(6) . .
O40 W4 O8 159.2(6) . .
O17 W4 O8 85.8(5) . .
O7 W4 O8 83.9(5) . .
O32 W4 O18 170.0(5) . .
O40 W4 O18 80.7(5) . .
O17 W4 O18 88.3(5) . .
O7 W4 O18 72.0(4) . .
O8 W4 O18 78.5(5) . .
O23 W5 O14 103.6(6) . .
O23 W5 O21 101.2(6) . .
O14 W5 O21 97.1(6) . .
O23 W5 O15 98.5(6) . .
O14 W5 O15 95.2(6) . .
O21 W5 O15 153.6(5) . .
O23 W5 O34 92.9(5) . .
O14 W5 O34 163.5(5) . .
O21 W5 O34 80.7(5) . .
O15 W5 O34 80.9(5) . .
O23 W5 O22 163.6(5) . .
O14 W5 O22 91.3(5) . .
O21 W5 O22 83.4(5) . .
O15 W5 O22 72.9(5) . .
O34 W5 O22 72.2(5) . .
O13 W6 O35 103.7(6) . .
O13 W6 O21 99.6(6) . .
O35 W6 O21 93.1(7) . .
O13 W6 O24 99.2(6) . .
O35 W6 O24 92.5(6) . .
O21 W6 O24 158.5(5) . .
O13 W6 O33 94.4(6) . .
O35 W6 O33 161.9(5) . .
O21 W6 O33 84.5(5) . .
O24 W6 O33 83.7(5) . .
O13 W6 O38 163.8(6) . .
O35 W6 O38 91.5(5) . .
O21 W6 O38 84.9(5) . .
O24 W6 O38 74.2(5) . .
O33 W6 O38 70.5(5) . .
O25 W7 O19 103.9(6) . .
O25 W7 O15 100.2(6) . .
O19 W7 O15 93.9(5) . .
O25 W7 O11 102.3(6) . .
O19 W7 O11 93.5(5) . .
O15 W7 O11 153.8(6) . .
O25 W7 O27 96.6(6) . .
O19 W7 O27 159.5(6) . .
O15 W7 O27 80.6(5) . .
O11 W7 O27 83.6(5) . .
O25 W7 O22 169.2(5) . .
O19 W7 O22 85.0(6) . .
O15 W7 O22 72.6(5) . .
O11 W7 O22 83.1(5) . .
O27 W7 O22 74.5(5) . .
O12 W8 O16 104.0(6) . .
O12 W8 O17 101.3(6) . .
O16 W8 O17 98.3(6) . .
O12 W8 O24 98.8(6) . .
O16 W8 O24 91.7(6) . .
O17 W8 O24 154.6(5) . .
O12 W8 O6 97.7(6) . .
O16 W8 O6 157.8(6) . .
O17 W8 O6 81.8(5) . .
O24 W8 O6 80.3(5) . .
O12 W8 O38 169.3(6) . .
O16 W8 O38 84.4(5) . .
O17 W8 O38 83.7(5) . .
O24 W8 O38 74.1(5) . .
O6 W8 O38 73.5(5) . .
O18 Si1 O29 113.5(6) . .
O18 Si1 O22 108.3(6) . .
O29 Si1 O22 109.6(7) . .
O18 Si1 O38 107.5(7) . .
O29 Si1 O38 108.7(6) . .
O22 Si1 O38 109.1(7) . .
O16 Cu2 O29 96.5(6) . .
O16 Cu2 O9 166.6(6) . .
O29 Cu2 O9 83.7(5) . .
O16 Cu2 O31 88.9(6) . .
O29 Cu2 O31 174.5(5) . .
O9 Cu2 O31 91.2(5) . .
O16 Cu2 O35 91.6(6) . .
O29 Cu2 O35 92.9(5) . .
O9 Cu2 O35 101.8(5) . .
O31 Cu2 O35 86.1(5) . .
O16 Cu2 Cu1 136.7(4) . .
O29 Cu2 Cu1 40.5(4) . .
O9 Cu2 Cu1 43.8(3) . .
O31 Cu2 Cu1 134.2(4) . .
O35 Cu2 Cu1 94.5(4) . .
O40 Cu1 O19 89.4(6) 2_667 .
O40 Cu1 O29 171.4(5) 2_667 .
O19 Cu1 O29 98.7(5) . .
O40 Cu1 O9 89.6(6) 2_667 .
O19 Cu1 O9 175.6(5) . .
O29 Cu1 O9 82.1(5) . .
O40 Cu1 O14 94.7(5) 2_667 .
O19 Cu1 O14 90.8(5) . .
O29 Cu1 O14 88.4(5) . .
O9 Cu1 O14 93.5(5) . .
O40 Cu1 Cu2 131.9(4) 2_667 .
O19 Cu1 Cu2 138.8(4) . .
O29 Cu1 Cu2 40.2(3) . .
O9 Cu1 Cu2 42.4(4) . .
O14 Cu1 Cu2 86.2(3) . .
O25 Ca1 O37 76.1(5) . .
O25 Ca1 O1 98.5(6) . .
O37 Ca1 O1 73.2(6) . .
O25 Ca1 O3 77.6(5) . .
O37 Ca1 O3 129.8(6) . .
O1 Ca1 O3 153.1(5) . .
O25 Ca1 O39 117.4(5) . .
O37 Ca1 O39 79.3(8) . .
O1 Ca1 O39 127.3(7) . .
O3 Ca1 O39 76.1(7) . .
O25 Ca1 O36 157.4(5) . .
O37 Ca1 O36 122.9(5) . .
O1 Ca1 O36 78.2(6) . .
O3 Ca1 O36 95.2(6) . .
O39 Ca1 O36 80.6(6) . .
O25 Ca1 O2 76.7(5) . .
O37 Ca1 O2 137.0(6) . .
O1 Ca1 O2 78.7(5) . .
O3 Ca1 O2 74.5(5) . .
O39 Ca1 O2 143.3(7) . .
O36 Ca1 O2 80.7(5) . .
O44 Ca2 O13 77.5(8) . .
O44 Ca2 O26 84.7(9) . .
O13 Ca2 O26 150.3(7) . .
O44 Ca2 O30 75.8(8) . .
O13 Ca2 O30 118.9(6) . .
O26 Ca2 O30 78.3(6) . .
O44 Ca2 O43 85.4(11) . .
O13 Ca2 O43 82.0(8) . .
O26 Ca2 O43 73.0(8) . .
O30 Ca2 O43 147.0(9) . .
O44 Ca2 O48 150.6(11) . .
O13 Ca2 O48 131.9(11) . .
O26 Ca2 O48 68.8(11) . .
O30 Ca2 O48 86.2(9) . .
O43 Ca2 O48 98.2(11) . .
O44 Ca2 O46 121.9(9) . .
O13 Ca2 O46 68.5(7) . .
O26 Ca2 O46 140.9(8) . .
O30 Ca2 O46 81.2(7) . .
O43 Ca2 O46 131.7(11) . .
O48 Ca2 O46 76.9(11) . .
O44 Ca2 O41 137.3(9) . .
O13 Ca2 O41 72.2(7) . .
O26 Ca2 O41 108.0(8) . .
O30 Ca2 O41 145.8(8) . .
O43 Ca2 O41 61.5(11) . .
O48 Ca2 O41 66.5(11) . .
O46 Ca2 O41 73.2(9) . .
W2 O5 W1 141.2(7) . .
W3 O6 W8 117.7(7) . .
W2 O7 W4 118.1(6) . .
W3 O8 W4 141.3(6) . .
Cu2 O9 Cu1 93.8(5) . .
Cu2 O9 W2 110.8(6) . 2_667
Cu1 O9 W2 112.0(6) . 2_667
W1 O10 W3 165.0(8) . .
W2 O11 W7 141.0(7) . .
W6 O13 Ca2 167.3(9) . .
W5 O14 Cu1 125.7(6) . .
W5 O15 W7 119.6(7) . .
W8 O16 Cu2 141.0(7) . .
W8 O17 W4 149.2(7) . .
Si1 O18 W2 126.9(6) . .
Si1 O18 W4 128.3(7) . .
W2 O18 W4 94.7(4) . .
W7 O19 Cu1 140.9(8) . .
W6 O21 W5 145.2(7) . .
Si1 O22 W5 123.1(6) . .
Si1 O22 W7 122.7(7) . .
W5 O22 W7 92.9(5) . .
Si1 O22 W1 124.2(7) . .
W5 O22 W1 93.5(4) . .
W7 O22 W1 91.7(4) . .
W6 O24 W8 118.2(6) . .
W7 O25 Ca1 158.6(7) . .
W1 O27 W7 119.6(6) . .
Si1 O29 Cu2 125.9(8) . .
Si1 O29 Cu1 124.4(7) . .
Cu2 O29 Cu1 99.3(5) . .
W3 O33 W6 119.8(6) . .
W1 O34 W5 118.5(6) . .
W6 O35 Cu2 126.1(7) . .
Si1 O38 W6 122.5(7) . .
Si1 O38 W8 123.2(6) . .
W6 O38 W8 92.2(4) . .
Si1 O38 W3 122.1(6) . .
W6 O38 W3 97.0(5) . .
W8 O38 W3 91.8(5) . .
W4 O40 Cu1 119.3(7) . 2_667

loop_
_geom_bond_atom_site_label_1
_geom_bond_atom_site_label_2
_geom_bond_distance
_geom_bond_site_symmetry_2
W1 O28 1.709(15) .
W1 O34 1.827(12) .
W1 O27 1.898(14) .
W1 O10 1.895(14) .
W1 O5 2.080(12) .
W1 O22 2.394(13) .
W2 O20 1.743(12) .
W2 O5 1.811(12) .
W2 O7 1.900(13) .
W2 O11 1.896(14) .
W2 O9 2.170(12) 2_667
W2 O18 2.225(11) .
W3 O4 1.712(16) .
W3 O6 1.871(13) .
W3 O8 1.880(11) .
W3 O10 1.926(13) .
W3 O33 1.948(11) .
W3 O38 2.334(13) .
W4 O32 1.720(13) .
W4 O40 1.826(14) .
W4 O17 1.928(11) .
W4 O7 1.978(12) .
W4 O8 2.025(12) .
W4 O18 2.298(12) .
W5 O23 1.742(13) .
W5 O14 1.753(13) .
W5 O21 1.919(14) .
W5 O15 1.925(13) .
W5 O34 2.151(13) .
W5 O22 2.305(11) .
W6 O13 1.719(13) .
W6 O35 1.774(16) .
W6 O21 1.912(13) .
W6 O24 1.952(14) .
W6 O33 2.078(13) .
W6 O38 2.317(12) .
W7 O25 1.744(14) .
W7 O19 1.784(13) .
W7 O15 1.942(12) .
W7 O11 1.955(12) .
W7 O27 2.004(13) .
W7 O22 2.307(14) .
W8 O12 1.751(14) .
W8 O16 1.810(15) .
W8 O17 1.892(11) .
W8 O24 1.948(12) .
W8 O6 2.038(14) .
W8 O38 2.325(13) .
Si1 O18 1.631(11) .
Si1 O29 1.641(12) .
Si1 O22 1.660(13) .
Si1 O38 1.678(15) .
Cu2 O16 1.898(16) .
Cu2 O29 1.931(11) .
Cu2 O9 1.995(15) .
Cu2 O31 2.004(12) .
Cu2 O35 2.331(14) .
Cu2 Cu1 2.951(3) .
Cu1 O40 1.925(15) 2_667
Cu1 O19 1.933(12) .
Cu1 O29 1.942(13) .
Cu1 O9 2.046(12) .
Cu1 O14 2.405(13) .
Ca1 O25 2.363(14) .
Ca1 O37 2.369(19) .
Ca1 O1 2.401(18) .
Ca1 O3 2.411(16) .
Ca1 O39 2.408(19) .
Ca1 O36 2.422(15) .
Ca1 O2 2.449(14) .
Ca2 O44 2.29(3) .
Ca2 O13 2.353(14) .
Ca2 O26 2.386(17) .
Ca2 O30 2.408(17) .
Ca2 O43 2.44(3) .
Ca2 O48 2.47(4) .
Ca2 O46 2.65(3) .
Ca2 O41 2.68(3) .
O9 W2 2.170(12) 2_667
O40 Cu1 1.925(15) 2_667
